data_7001475
loop_
_publ_author_name
'Sarkar, Biprajit'
'H\"ubner, Ralph'
'Pattacini, Roberto'
'Hartenbach, Ingo'

_publ_section_title
;
 Combining two non-innocent ligands in isomeric complexes [Pt(pap)mQn]0
 (pap = phenylazopyridine, Q = 3,5-di-tert-butyl-benzoquinone
;
_journal_issue 24
_journal_name_full 'Dalton Transactions'
_journal_page_first 4653
_journal_page_last 4655
_journal_paper_doi 10.1039/b902645b
_journal_year 2009
_chemical_formula_moiety 'C25 H29 N3 O2 Pt'
_chemical_formula_sum 'C25 H29 N3 O2 Pt'
_chemical_formula_weight 598.60
_chemical_name_systematic
;
?
;
_space_group_IT_number 135
_symmetry_cell_setting tetragonal
_symmetry_space_group_name_Hall '-P 4c 2ab'
_symmetry_space_group_name_H-M 'P 42/m b c'
_atom_sites_solution_hydrogens geom
_atom_sites_solution_primary direct
_atom_sites_solution_secondary difmap
_audit_creation_method SHELXL-97
_cell_angle_alpha 90.00
_cell_angle_beta 90.00
_cell_angle_gamma 90.00
_cell_formula_units_Z 8
_cell_length_a 26.8885(12)
_cell_length_b 26.8885(12)
_cell_length_c 6.7983(3)
_cell_measurement_reflns_used 6242
_cell_measurement_temperature 173(2)
_cell_measurement_theta_max 0.998
_cell_measurement_theta_min 23.11
_cell_volume 4915.1(4)
_computing_cell_refinement 'DENZO (W. Minor & Z. Otwinowski)'
_computing_data_collection 'Nonius Collect Software'
_computing_data_reduction 'DENZO & SCALEPACK (Minor & Otwinowski)'
_computing_structure_refinement 'SHELXL-97 (Sheldrick, 1997)'
_computing_structure_solution 'SHELXS-97 (Sheldrick, 1997)'
_diffrn_ambient_temperature 173(2)
_diffrn_measured_fraction_theta_full 0.995
_diffrn_measured_fraction_theta_max 0.995
_diffrn_measurement_device_type 'Nonius Kappa-CCD'
_diffrn_measurement_method 'four-circle, ccd detector'
_diffrn_radiation_monochromator graphite
_diffrn_radiation_source 'fine-focus sealed tube'
_diffrn_radiation_type MoK\a
_diffrn_radiation_wavelength 0.71073
_diffrn_reflns_av_R_equivalents 0.1097
_diffrn_reflns_av_sigmaI/netI 0.0870
_diffrn_reflns_limit_h_max 29
_diffrn_reflns_limit_h_min -29
_diffrn_reflns_limit_k_max 21
_diffrn_reflns_limit_k_min -20
_diffrn_reflns_limit_l_max 7
_diffrn_reflns_limit_l_min -7
_diffrn_reflns_number 6555
_diffrn_reflns_theta_full 23.24
_diffrn_reflns_theta_max 23.24
_diffrn_reflns_theta_min 1.07
_exptl_absorpt_coefficient_mu 5.734
_exptl_absorpt_correction_T_max 0.71
_exptl_absorpt_correction_T_min 0.36
_exptl_absorpt_correction_type empirical
_exptl_absorpt_process_details 'SCALEPACK (W. Minor & Z. Otwinowski)'
_exptl_crystal_colour black
_exptl_crystal_density_diffrn 1.618
_exptl_crystal_density_method 'not measured'
_exptl_crystal_description needle
_exptl_crystal_F_000 2352
_exptl_crystal_size_max 0.18
_exptl_crystal_size_mid 0.08
_exptl_crystal_size_min 0.06
_refine_diff_density_max 0.933
_refine_diff_density_min -0.751
_refine_diff_density_rms 0.168
_refine_ls_extinction_coef 0.00054(6)
_refine_ls_extinction_expression Fc^*^=kFc[1+0.001xFc^2^\l^3^/sin(2\q)]^-1/4^
_refine_ls_extinction_method SHELXL
_refine_ls_goodness_of_fit_ref 1.041
_refine_ls_hydrogen_treatment constr
_refine_ls_matrix_type full
_refine_ls_number_parameters 186
_refine_ls_number_reflns 1938
_refine_ls_number_restraints 168
_refine_ls_restrained_S_all 1.008
_refine_ls_R_factor_all 0.0930
_refine_ls_R_factor_gt 0.0520
_refine_ls_shift/su_max 0.001
_refine_ls_shift/su_mean 0.000
_refine_ls_structure_factor_coef Fsqd
_refine_ls_weighting_details 'calc w=1/[\s^2^(Fo^2^)+(0.0444P)^2^+17.9226P] where P=(Fo^2^+2Fc^2^)/3'
_refine_ls_weighting_scheme calc
_refine_ls_wR_factor_gt 0.0923
_refine_ls_wR_factor_ref 0.1041
_reflns_number_gt 1388
_reflns_number_total 1938
_reflns_threshold_expression >2sigma(I)
_cod_data_source_file b902645b.txt
_cod_data_source_block bsapr08
_cod_original_sg_symbol_H-M P42/mbc
_cod_database_code 7001475

loop_
_symmetry_equiv_pos_as_xyz
'x, y, z'
'x+1/2, -y+1/2, -z'
'-x, -y, z'
'-x+1/2, y+1/2, -z'
'y+1/2, x+1/2, -z+1/2'
'y, -x, z+1/2'
'-y, x, z+1/2'
'-y+1/2, -x+1/2, -z+1/2'
'-x, -y, -z'
'-x-1/2, y-1/2, z'
'x, y, -z'
'x-1/2, -y-1/2, z'
'-y-1/2, -x-1/2, z-1/2'
'-y, x, -z-1/2'
'y, -x, -z-1/2'
'y-1/2, x-1/2, z-1/2'

loop_
_atom_site_label
_atom_site_type_symbol
_atom_site_fract_x
_atom_site_fract_y
_atom_site_fract_z
_atom_site_U_iso_or_equiv
_atom_site_adp_type
_atom_site_occupancy
_atom_site_symmetry_multiplicity
_atom_site_calc_flag
_atom_site_refinement_flags
_atom_site_disorder_assembly
_atom_site_disorder_group
Pt Pt 0.28882(2) 0.25773(2) 0.0000 0.0218(2) Uani 1 2 d S . .
N1 N 0.2202(4) 0.2841(4) 0.0000 0.019(3) Uani 1 2 d SU . .
N2 N 0.2494(4) 0.1974(4) 0.0000 0.027(3) Uani 1 2 d S . .
N3 N 0.1846(4) 0.2529(4) 0.0000 0.017(3) Uani 1 2 d SU . .
O1 O 0.3539(3) 0.2228(3) 0.0000 0.025(2) Uani 1 2 d SU . .
O2 O 0.3306(3) 0.3185(3) 0.0000 0.022(2) Uani 1 2 d SU . .
C1 C 0.3928(5) 0.2552(5) 0.0000 0.018(3) Uani 1 2 d SU . .
C2 C 0.3800(5) 0.3050(5) 0.0000 0.022(3) Uani 1 2 d SU . .
C3 C 0.4160(5) 0.3429(5) 0.0000 0.027(3) Uani 1 2 d SU . .
H3 H 0.4065 0.3761 0.0000 0.032 Uiso 1 2 calc SR . .
C4 C 0.4662(5) 0.3300(5) 0.0000 0.024(3) Uani 1 2 d SU . .
C5 C 0.4787(5) 0.2789(5) 0.0000 0.020(3) Uani 1 2 d SU . .
H5 H 0.5121 0.2699 0.0000 0.024 Uiso 1 2 calc SR . .
C6 C 0.4429(6) 0.2415(5) 0.0000 0.031(3) Uani 1 2 d SU . .
C7 C 0.5082(5) 0.3675(5) 0.0000 0.017(3) Uani 1 2 d SU . .
C8 C 0.4899(5) 0.4221(6) 0.0000 0.044(5) Uani 1 2 d S . .
H8A H 0.4777 0.4306 -0.1284 0.066 Uiso 0.50 1 calc PR . .
H8B H 0.5170 0.4438 0.0338 0.066 Uiso 0.50 1 calc PR . .
H8C H 0.4637 0.4259 0.0946 0.066 Uiso 0.50 1 calc PR . .
C9 C 0.5402(3) 0.3603(4) 0.1837(15) 0.032(3) Uani 1 1 d . . .
H9A H 0.5215 0.3697 0.2980 0.048 Uiso 1 1 calc R . .
H9B H 0.5694 0.3807 0.1742 0.048 Uiso 1 1 calc R . .
H9C H 0.5498 0.3260 0.1942 0.048 Uiso 1 1 calc R . .
C11 C 0.4571(5) 0.1848(5) 0.0000 0.019(3) Uani 1 2 d SU . .
C12 C 0.5153(5) 0.1779(6) 0.0000 0.036(4) Uani 1 2 d S . .
H12A H 0.5232 0.1432 0.0127 0.055 Uiso 0.50 1 calc PR . .
H12B H 0.5294 0.1959 0.1084 0.055 Uiso 0.50 1 calc PR . .
H12C H 0.5288 0.1904 -0.1211 0.055 Uiso 0.50 1 calc PR . .
C13 C 0.4354(4) 0.1607(4) -0.1861(15) 0.036(3) Uani 1 1 d . . .
H13A H 0.4436 0.1260 -0.1879 0.054 Uiso 1 1 calc R . .
H13B H 0.4491 0.1766 -0.3003 0.054 Uiso 1 1 calc R . .
H13C H 0.3999 0.1645 -0.1863 0.054 Uiso 1 1 calc R . .
C15 C 0.1993(5) 0.2050(5) 0.0000 0.019(3) Uani 1 2 d SU . .
C16 C 0.1655(6) 0.1644(6) 0.0000 0.034(4) Uani 1 2 d SU . .
H16 H 0.1314 0.1700 0.0000 0.040 Uiso 1 2 calc SR . .
C17 C 0.1834(6) 0.1178(6) 0.0000 0.035(4) Uani 1 2 d SU . .
H17 H 0.1616 0.0910 0.0000 0.042 Uiso 1 2 calc SR . .
C18 C 0.2338(6) 0.1095(6) 0.0000 0.032(4) Uani 1 2 d SU . .
H18 H 0.2458 0.0771 0.0000 0.039 Uiso 1 2 calc SR . .
C19 C 0.2667(6) 0.1490(5) 0.0000 0.024(4) Uani 1 2 d SU . .
H19 H 0.3008 0.1430 0.0000 0.029 Uiso 1 2 calc SR . .
C20 C 0.2058(5) 0.3347(5) 0.0000 0.031(4) Uani 1 2 d SU . .
C21 C 0.1553(6) 0.3466(6) 0.0000 0.053(4) Uani 1 2 d SU . .
H21 H 0.1318 0.3211 0.0000 0.064 Uiso 1 2 calc SR . .
C22 C 0.1398(6) 0.3951(6) 0.0000 0.045(4) Uani 1 2 d SU . .
H22 H 0.1060 0.4023 0.0000 0.053 Uiso 1 2 calc SR . .
C23 C 0.1722(5) 0.4319(5) 0.0000 0.034(4) Uani 1 2 d SU . .
H23 H 0.1615 0.4648 0.0000 0.041 Uiso 1 2 calc SR . .
C24 C 0.2221(6) 0.4210(6) 0.0000 0.053(4) Uani 1 2 d SU . .
H24 H 0.2454 0.4465 0.0000 0.064 Uiso 1 2 calc SR . .
C25 C 0.2373(6) 0.3728(6) 0.0000 0.053(4) Uani 1 2 d SU . .
H25 H 0.2713 0.3662 0.0000 0.063 Uiso 1 2 calc SR . .

loop_
_atom_site_aniso_label
_atom_site_aniso_U_11
_atom_site_aniso_U_22
_atom_site_aniso_U_33
_atom_site_aniso_U_23
_atom_site_aniso_U_13
_atom_site_aniso_U_12
Pt 0.0113(4) 0.0245(4) 0.0297(4) 0.000 0.000 0.0007(3)
N1 0.006(5) 0.030(6) 0.022(5) 0.000 0.000 -0.006(5)
N2 0.029(9) 0.024(8) 0.029(7) 0.000 0.000 -0.002(5)
N3 0.005(6) 0.022(7) 0.024(6) 0.000 0.000 -0.001(5)
O1 0.008(5) 0.025(5) 0.043(5) 0.000 0.000 0.002(4)
O2 0.010(4) 0.025(5) 0.031(4) 0.000 0.000 -0.003(4)
C1 0.016(6) 0.014(6) 0.026(6) 0.000 0.000 0.004(5)
C2 0.014(8) 0.021(7) 0.032(8) 0.000 0.000 0.001(6)
C3 0.022(8) 0.025(8) 0.033(8) 0.000 0.000 0.008(6)
C4 0.024(7) 0.025(7) 0.023(7) 0.000 0.000 0.000(6)
C5 0.010(7) 0.024(8) 0.027(7) 0.000 0.000 0.008(6)
C6 0.024(7) 0.025(8) 0.044(7) 0.000 0.000 -0.002(6)
C7 0.013(6) 0.017(6) 0.020(6) 0.000 0.000 -0.001(5)
C8 0.021(10) 0.043(11) 0.068(12) 0.000 0.000 0.012(8)
C9 0.021(6) 0.033(7) 0.043(7) -0.001(6) 0.010(6) -0.002(5)
C11 0.013(5) 0.020(6) 0.025(6) 0.000 0.000 0.003(5)
C12 0.018(9) 0.041(11) 0.050(10) 0.000 0.000 0.002(8)
C13 0.027(7) 0.030(7) 0.050(7) -0.002(6) -0.005(6) -0.003(5)
C15 0.015(6) 0.018(6) 0.022(6) 0.000 0.000 -0.002(5)
C16 0.029(8) 0.028(8) 0.044(8) 0.000 0.000 0.003(7)
C17 0.038(9) 0.028(8) 0.039(8) 0.000 0.000 -0.003(7)
C18 0.026(8) 0.031(8) 0.039(8) 0.000 0.000 -0.005(7)
C19 0.023(8) 0.030(9) 0.021(7) 0.000 0.000 0.007(7)
C20 0.024(8) 0.019(8) 0.049(8) 0.000 0.000 0.004(6)
C21 0.032(9) 0.028(9) 0.099(11) 0.000 0.000 0.006(7)
C22 0.016(8) 0.026(9) 0.091(10) 0.000 0.000 0.011(7)
C23 0.021(8) 0.017(8) 0.065(9) 0.000 0.000 0.005(6)
C24 0.017(8) 0.029(9) 0.113(11) 0.000 0.000 0.002(7)
C25 0.016(8) 0.031(9) 0.111(11) 0.000 0.000 0.008(7)

loop_
_atom_type_symbol
_atom_type_description
_atom_type_scat_dispersion_real
_atom_type_scat_dispersion_imag
_atom_type_scat_source
Pt Pt -1.7033 8.3905 'International Tables Vol C Tables 4.2.6.8 and 6.1.1.4'
N N 0.0061 0.0033 'International Tables Vol C Tables 4.2.6.8 and 6.1.1.4'
O O 0.0106 0.0060 'International Tables Vol C Tables 4.2.6.8 and 6.1.1.4'
C C 0.0033 0.0016 'International Tables Vol C Tables 4.2.6.8 and 6.1.1.4'
H H 0.0000 0.0000 'International Tables Vol C Tables 4.2.6.8 and 6.1.1.4'

loop_
_geom_angle_atom_site_label_1
_geom_angle_atom_site_label_2
_geom_angle_atom_site_label_3
_geom_angle
_geom_angle_site_symmetry_1
_geom_angle_site_symmetry_3
_geom_angle_publ_flag
N2 Pt N1 77.8(5) . . ?
N2 Pt O2 178.7(4) . . ?
N1 Pt O2 103.5(4) . . ?
N2 Pt O1 94.9(4) . . ?
N1 Pt O1 172.7(4) . . ?
O2 Pt O1 83.7(4) . . ?
N3 N1 C20 115.4(12) . . ?
N3 N1 Pt 117.8(9) . . ?
C20 N1 Pt 126.8(9) . . ?
C15 N2 C19 118.4(13) . . ?
C15 N2 Pt 114.5(9) . . ?
C19 N2 Pt 127.1(10) . . ?
N1 N3 C15 114.1(11) . . ?
C1 O1 Pt 111.9(8) . . ?
C2 O2 Pt 109.2(8) . . ?
O1 C1 C2 115.3(12) . . ?
O1 C1 C6 124.9(12) . . ?
C2 C1 C6 119.8(13) . . ?
O2 C2 C1 119.8(12) . . ?
O2 C2 C3 118.3(12) . . ?
C1 C2 C3 121.9(13) . . ?
C4 C3 C2 119.2(13) . . ?
C4 C3 H3 120.4 . . ?
C2 C3 H3 120.4 . . ?
C3 C4 C5 118.1(13) . . ?
C3 C4 C7 123.8(13) . . ?
C5 C4 C7 118.1(12) . . ?
C6 C5 C4 122.5(13) . . ?
C6 C5 H5 118.8 . . ?
C4 C5 H5 118.8 . . ?
C5 C6 C1 118.6(14) . . ?
C5 C6 C11 122.1(13) . . ?
C1 C6 C11 119.3(12) . . ?
C4 C7 C9 109.6(7) . . ?
C4 C7 C9 109.6(7) . 11 ?
C9 C7 C9 109.6(10) . 11 ?
C4 C7 C8 113.3(12) . . ?
C9 C7 C8 107.4(8) . . ?
C9 C7 C8 107.4(8) 11 . ?
C7 C8 H8A 109.5 . . ?
C7 C8 H8B 109.5 . . ?
H8A C8 H8B 109.5 . . ?
C7 C8 H8C 109.5 . . ?
H8A C8 H8C 109.5 . . ?
H8B C8 H8C 109.5 . . ?
C7 C9 H9A 109.5 . . ?
C7 C9 H9B 109.5 . . ?
H9A C9 H9B 109.5 . . ?
C7 C9 H9C 109.5 . . ?
H9A C9 H9C 109.5 . . ?
H9B C9 H9C 109.5 . . ?
C13 C11 C13 110.9(11) . 11 ?
C13 C11 C6 108.5(8) . . ?
C13 C11 C6 108.5(8) 11 . ?
C13 C11 C12 109.1(7) . . ?
C13 C11 C12 109.1(7) 11 . ?
C6 C11 C12 110.8(11) . . ?
C11 C12 H12A 109.5 . . ?
C11 C12 H12B 109.5 . . ?
H12A C12 H12B 109.5 . . ?
C11 C12 H12C 109.5 . . ?
H12A C12 H12C 109.5 . . ?
H12B C12 H12C 109.5 . . ?
C11 C13 H13A 109.5 . . ?
C11 C13 H13B 109.5 . . ?
H13A C13 H13B 109.5 . . ?
C11 C13 H13C 109.5 . . ?
H13A C13 H13C 109.5 . . ?
H13B C13 H13C 109.5 . . ?
N3 C15 N2 115.8(12) . . ?
N3 C15 C16 123.2(13) . . ?
N2 C15 C16 121.1(13) . . ?
C17 C16 C15 119.2(15) . . ?
C17 C16 H16 120.4 . . ?
C15 C16 H16 120.4 . . ?
C16 C17 C18 120.4(16) . . ?
C16 C17 H17 119.8 . . ?
C18 C17 H17 119.8 . . ?
C17 C18 C19 120.5(15) . . ?
C17 C18 H18 119.8 . . ?
C19 C18 H18 119.8 . . ?
N2 C19 C18 120.4(14) . . ?
N2 C19 H19 119.8 . . ?
C18 C19 H19 119.8 . . ?
C25 C20 C21 116.5(14) . . ?
C25 C20 N1 124.5(14) . . ?
C21 C20 N1 119.0(14) . . ?
C22 C21 C20 120.8(16) . . ?
C22 C21 H21 119.6 . . ?
C20 C21 H21 119.6 . . ?
C23 C22 C21 120.9(15) . . ?
C23 C22 H22 119.5 . . ?
C21 C22 H22 119.5 . . ?
C22 C23 C24 119.0(15) . . ?
C22 C23 H23 120.5 . . ?
C24 C23 H23 120.5 . . ?
C25 C24 C23 119.9(16) . . ?
C25 C24 H24 120.0 . . ?
C23 C24 H24 120.0 . . ?
C20 C25 C24 122.8(16) . . ?
C20 C25 H25 118.6 . . ?
C24 C25 H25 118.6 . . ?

loop_
_geom_bond_atom_site_label_1
_geom_bond_atom_site_label_2
_geom_bond_distance
_geom_bond_site_symmetry_2
_geom_bond_publ_flag
Pt N2 1.938(12) . ?
Pt N1 1.976(11) . ?
Pt O2 1.985(9) . ?
Pt O1 1.986(9) . ?
N1 N3 1.274(15) . ?
N1 C20 1.416(16) . ?
N2 C15 1.361(16) . ?
N2 C19 1.382(17) . ?
N3 C15 1.346(16) . ?
O1 C1 1.363(15) . ?
O2 C2 1.375(15) . ?
C1 C2 1.384(17) . ?
C1 C6 1.394(18) . ?
C2 C3 1.407(19) . ?
C3 C4 1.394(18) . ?
C3 H3 0.9300 . ?
C4 C5 1.415(18) . ?
C4 C7 1.514(18) . ?
C5 C6 1.391(18) . ?
C5 H5 0.9300 . ?
C6 C11 1.574(19) . ?
C7 C9 1.528(12) . ?
C7 C9 1.529(12) 11 ?
C7 C8 1.548(18) . ?
C8 H8A 0.9600 . ?
C8 H8B 0.9600 . ?
C8 H8C 0.9600 . ?
C9 H9A 0.9600 . ?
C9 H9B 0.9600 . ?
C9 H9C 0.9600 . ?
C11 C13 1.536(12) . ?
C11 C13 1.536(12) 11 ?
C11 C12 1.576(17) . ?
C12 H12A 0.9600 . ?
C12 H12B 0.9600 . ?
C12 H12C 0.9600 . ?
C13 H13A 0.9600 . ?
C13 H13B 0.9600 . ?
C13 H13C 0.9600 . ?
C15 C16 1.421(18) . ?
C16 C17 1.341(19) . ?
C16 H16 0.9300 . ?
C17 C18 1.371(19) . ?
C17 H17 0.9300 . ?
C18 C19 1.383(19) . ?
C18 H18 0.9300 . ?
C19 H19 0.9300 . ?
C20 C25 1.33(2) . ?
C20 C21 1.396(19) . ?
C21 C22 1.371(19) . ?
C21 H21 0.9300 . ?
C22 C23 1.318(19) . ?
C22 H22 0.9300 . ?
C23 C24 1.372(18) . ?
C23 H23 0.9300 . ?
C24 C25 1.36(2) . ?
C24 H24 0.9300 . ?
C25 H25 0.9300 . ?
